data_9010098
loop_
_publ_author_name
'Bonazzi, P.'
'Bindi, L.'
'Pratesi, G.'
'Menchetti, S.'

_publ_section_title
;
 Light-induced changes in molecular arsenic sulfides: State of the art and
 new evidence by single-crystal X-ray diffraction
 Sample: B2-840, light exposure for t = 840 minutes
 Note: beta-As4S4 - alacranite series
;
_journal_name_full 'American Mineralogist'
_journal_page_first 1323
_journal_page_last 1330
_journal_paper_doi 10.2138/am.2006.2165
_journal_volume 91
_journal_year 2006
_chemical_formula_structural As8S8.44
_chemical_formula_sum 'As2 S2.11'
_chemical_name_mineral Bonazziite
_space_group_IT_number 15
_symmetry_space_group_name_Hall '-C 2yc'
_symmetry_space_group_name_H-M 'C 1 2/c 1'
_cell_angle_alpha 90
_cell_angle_beta 101.36
_cell_angle_gamma 90
_cell_length_a 9.831
_cell_length_b 9.444
_cell_length_c 8.986
_cell_formula_units_Z 8
_cell_volume 817.951
_database_code_amcsd 0004219
_exptl_crystal_density_diffrn 3.532
_cod_database_code 9010098

loop_
_space_group_symop_operation_xyz
x,y,z
1/2+x,1/2+y,z
x,-y,1/2+z
1/2+x,1/2-y,1/2+z
-x,y,1/2-z
1/2-x,1/2+y,1/2-z
-x,-y,-z
1/2-x,1/2-y,-z

loop_
_atom_site_aniso_label
_atom_site_aniso_U_11
_atom_site_aniso_U_22
_atom_site_aniso_U_33
_atom_site_aniso_U_12
_atom_site_aniso_U_13
_atom_site_aniso_U_23
As1 0.06100 0.07600 0.04400 0.01200 0.00890 0.01300
As1b 0.09300 0.05300 0.21000 0.01900 0.02700 0.04300
As2 0.04300 0.06500 0.07700 0.00680 -0.00160 -0.02000
As2b 0.05400 0.10100 0.07200 -0.00900 0.02300 -0.04500
S1 0.08300 0.05300 0.09400 0.00000 0.01700 0.00000
S2 0.06100 0.04700 0.13700 0.00000 -0.00100 0.00000
S3 0.05000 0.11000 0.08400 -0.00400 0.02700 -0.01300
S4 0.09000 0.09000 0.04100 0.05000 0.00400 0.00200

loop_
_atom_site_label
_atom_site_fract_x
_atom_site_fract_y
_atom_site_fract_z
_atom_site_occupancy
_atom_site_U_iso_or_equiv
As1 0.00060 -0.20970 0.05760 0.78000 0.06070
As1b 0.04600 -0.16600 0.09300 0.22000 0.12100
As2 -0.16060 -0.40520 0.13180 0.78000 0.06350
As2b -0.11400 -0.46600 0.17600 0.22000 0.07400
S1 0.00000 -0.06210 0.25000 1.00000 0.07700
S2 0.00000 -0.55190 0.25000 0.78000 0.08400
S3 -0.20450 -0.30940 0.33770 1.00000 0.07900
S4 -0.10200 -0.32500 -0.00400 0.22000 0.07500

loop_
_cod_related_entry_id
_cod_related_entry_database
_cod_related_entry_code
1 AMCSD 0004219
